data_2218384
loop_
_publ_author_name
'Hu, Bin'

_publ_section_title
;
 4-[5-(3-Pyridyl)-2<i>H</i>-tetrazol-2-ylmethyl]benzonitrile
;
_journal_coeditor_code DN2333
_journal_issue 6
_journal_name_full 'Acta Crystallographica Section E'
_journal_page_first o973
_journal_paper_doi 10.1107/S1600536808009550
_journal_volume 64
_journal_year 2008
_chemical_formula_iupac 'C14 H10 N6'
_chemical_formula_moiety 'C14 H10 N6'
_chemical_formula_sum 'C14 H10 N6'
_chemical_formula_weight 262.28
_chemical_name_systematic
;
4-[5-(3-Pyridyl)-2<i>H</i>-tetrazol-2-ylmethyl]benzonitrile
;
_space_group_IT_number 2
_symmetry_cell_setting triclinic
_symmetry_space_group_name_Hall '-P 1'
_symmetry_space_group_name_H-M 'P -1'
_atom_sites_solution_hydrogens geom
_atom_sites_solution_primary direct
_atom_sites_solution_secondary difmap
_audit_creation_method SHELXL-97
_cell_angle_alpha 94.61(3)
_cell_angle_beta 104.95(3)
_cell_angle_gamma 111.11(3)
_cell_formula_units_Z 2
_cell_length_a 8.0452(16)
_cell_length_b 8.7081(17)
_cell_length_c 10.171(2)
_cell_measurement_reflns_used 2882
_cell_measurement_temperature 293(2)
_cell_measurement_theta_max 27.4658
_cell_measurement_theta_min 3.4242
_cell_volume 630.3(3)
_computing_cell_refinement 'CrystalClear (Rigaku, 2005)'
_computing_data_collection 'CrystalClear (Rigaku, 2005)'
_computing_data_reduction 'CrystalClear (Rigaku, 2005)'
_computing_molecular_graphics 'ORTEPIII (Burnett & Johnson, 1996) and ORTEP-3 for Windows (Farrugia, 1997)'
_computing_publication_material 'SHELXL97 (Sheldrick, 2008)'
_computing_structure_refinement 'SHELXL97 (Sheldrick, 2008)'
_computing_structure_solution 'SHELXS97 (Sheldrick, 2008)'
_diffrn_ambient_temperature 293(2)
_diffrn_detector_area_resol_mean 13.6612
_diffrn_measured_fraction_theta_full 0.995
_diffrn_measured_fraction_theta_max 0.995
_diffrn_measurement_device_type 'Rigaku Mercury2'
_diffrn_measurement_method \w
_diffrn_radiation_monochromator graphite
_diffrn_radiation_source 'fine-focus sealed tube'
_diffrn_radiation_type MoK\a
_diffrn_radiation_wavelength 0.71073
_diffrn_reflns_av_R_equivalents 0.0346
_diffrn_reflns_av_sigmaI/netI 0.0415
_diffrn_reflns_limit_h_max 10
_diffrn_reflns_limit_h_min -10
_diffrn_reflns_limit_k_max 11
_diffrn_reflns_limit_k_min -11
_diffrn_reflns_limit_l_max 13
_diffrn_reflns_limit_l_min -13
_diffrn_reflns_number 6638
_diffrn_reflns_theta_full 27.47
_diffrn_reflns_theta_max 27.47
_diffrn_reflns_theta_min 3.42
_exptl_absorpt_coefficient_mu 0.090
_exptl_absorpt_correction_T_max 0.968
_exptl_absorpt_correction_T_min 0.962
_exptl_absorpt_correction_type multi-scan
_exptl_absorpt_process_details '(CrystalClear; Rigaku, 2005)'
_exptl_crystal_colour Colourless
_exptl_crystal_density_diffrn 1.382
_exptl_crystal_density_method 'not measured'
_exptl_crystal_description block
_exptl_crystal_F_000 272
_exptl_crystal_size_max 0.4
_exptl_crystal_size_mid 0.35
_exptl_crystal_size_min 0.35
_refine_diff_density_max 0.167
_refine_diff_density_min -0.200
_refine_ls_extinction_method none
_refine_ls_goodness_of_fit_ref 1.038
_refine_ls_hydrogen_treatment constr
_refine_ls_matrix_type full
_refine_ls_number_parameters 181
_refine_ls_number_reflns 2882
_refine_ls_number_restraints 0
_refine_ls_restrained_S_all 1.038
_refine_ls_R_factor_all 0.0737
_refine_ls_R_factor_gt 0.0491
_refine_ls_shift/su_max 0.000
_refine_ls_shift/su_mean 0.000
_refine_ls_structure_factor_coef Fsqd
_refine_ls_weighting_details 'calc w=1/[\s^2^(Fo^2^)+(0.0473P)^2^+0.0983P] where P=(Fo^2^+2Fc^2^)/3'
_refine_ls_weighting_scheme calc
_refine_ls_wR_factor_gt 0.1110
_refine_ls_wR_factor_ref 0.1230
_reflns_number_gt 2063
_reflns_number_total 2882
_reflns_threshold_expression I>2\s(I)
_cod_data_source_file dn2333.cif
_cod_data_source_block I
_cod_database_code 2218384
_cod_database_fobs_code 2218384

loop_
_symmetry_equiv_pos_as_xyz
'x, y, z'
'-x, -y, -z'

loop_
_atom_site_type_symbol
_atom_site_label
_atom_site_fract_x
_atom_site_fract_y
_atom_site_fract_z
_atom_site_U_iso_or_equiv
_atom_site_adp_type
_atom_site_calc_flag
_atom_site_refinement_flags
_atom_site_occupancy
C C1 0.1058(3) -0.1591(2) 0.5558(2) 0.0572(5) Uani d . 1
H H1 0.0253 -0.2512 0.5801 0.069 Uiso calc R 1
C C2 0.2506(3) -0.0395(2) 0.65976(19) 0.0573(5) Uani d . 1
H H2 0.2661 -0.0497 0.7520 0.069 Uiso calc R 1
C C3 0.3732(2) 0.0965(2) 0.62507(17) 0.0492(4) Uani d . 1
H H3 0.4736 0.1790 0.6936 0.059 Uiso calc R 1
C C4 0.3447(2) 0.10834(19) 0.48717(15) 0.0379(3) Uani d . 1
C C5 0.1926(2) -0.0186(2) 0.39132(18) 0.0503(4) Uani d . 1
H H5 0.1717 -0.0109 0.2983 0.060 Uiso calc R 1
C C6 0.4708(2) 0.24879(19) 0.44434(15) 0.0389(4) Uani d . 1
C C7 0.6451(3) 0.4856(2) 0.2136(2) 0.0558(5) Uani d . 1
H H7A 0.7176 0.6053 0.2454 0.067 Uiso calc R 1
H H7B 0.5309 0.4698 0.1420 0.067 Uiso calc R 1
C C8 0.7564(2) 0.4087(2) 0.15309(17) 0.0443(4) Uani d . 1
C C9 0.9485(2) 0.4701(2) 0.21250(18) 0.0493(4) Uani d . 1
H H9 1.0070 0.5578 0.2888 0.059 Uiso calc R 1
C C10 1.0544(2) 0.4029(2) 0.16004(17) 0.0474(4) Uani d . 1
H H10 1.1835 0.4445 0.2011 0.057 Uiso calc R 1
C C11 0.9677(2) 0.2733(2) 0.04600(16) 0.0417(4) Uani d . 1
C C12 0.7746(2) 0.2088(2) -0.01356(17) 0.0513(4) Uani d . 1
H H12 0.7162 0.1201 -0.0892 0.062 Uiso calc R 1
C C13 0.6696(2) 0.2767(2) 0.03990(18) 0.0523(4) Uani d . 1
H H13 0.5403 0.2340 0.0000 0.063 Uiso calc R 1
C C14 1.0826(2) 0.2107(2) -0.01146(17) 0.0490(4) Uani d . 1
N N1 0.0737(2) -0.15148(18) 0.42275(17) 0.0583(4) Uani d . 1
N N2 0.45326(18) 0.26697(17) 0.31385(13) 0.0448(3) Uani d . 1
N N3 0.59763(19) 0.41048(17) 0.32955(14) 0.0455(3) Uani d . 1
N N4 0.6996(2) 0.47768(19) 0.45939(16) 0.0551(4) Uani d . 1
N N5 0.61961(19) 0.37565(18) 0.53498(14) 0.0514(4) Uani d . 1
N N6 1.1781(2) 0.1676(2) -0.05615(16) 0.0654(5) Uani d . 1

loop_
_atom_site_aniso_label
_atom_site_aniso_U_11
_atom_site_aniso_U_22
_atom_site_aniso_U_33
_atom_site_aniso_U_12
_atom_site_aniso_U_13
_atom_site_aniso_U_23
C1 0.0591(11) 0.0495(10) 0.0713(13) 0.0216(9) 0.0306(10) 0.0206(9)
C2 0.0666(12) 0.0641(12) 0.0495(10) 0.0281(10) 0.0255(9) 0.0203(9)
C3 0.0496(10) 0.0522(10) 0.0430(9) 0.0188(8) 0.0125(8) 0.0065(7)
C4 0.0371(8) 0.0419(8) 0.0386(8) 0.0188(7) 0.0144(7) 0.0053(6)
C5 0.0526(10) 0.0491(10) 0.0444(9) 0.0150(8) 0.0159(8) 0.0054(7)
C6 0.0354(8) 0.0438(9) 0.0394(8) 0.0169(7) 0.0140(7) 0.0029(7)
C7 0.0618(11) 0.0595(11) 0.0698(12) 0.0333(10) 0.0402(10) 0.0299(9)
C8 0.0468(9) 0.0490(9) 0.0487(9) 0.0224(8) 0.0255(8) 0.0201(8)
C9 0.0491(10) 0.0486(10) 0.0475(9) 0.0146(8) 0.0186(8) 0.0044(8)
C10 0.0364(8) 0.0534(10) 0.0496(9) 0.0144(8) 0.0144(8) 0.0074(8)
C11 0.0406(9) 0.0491(9) 0.0384(8) 0.0182(7) 0.0154(7) 0.0109(7)
C12 0.0438(9) 0.0598(11) 0.0427(9) 0.0165(8) 0.0093(8) 0.0009(8)
C13 0.0371(9) 0.0664(11) 0.0541(10) 0.0197(8) 0.0157(8) 0.0137(9)
C14 0.0450(9) 0.0571(10) 0.0426(9) 0.0189(8) 0.0125(8) 0.0064(8)
N1 0.0565(9) 0.0442(8) 0.0663(10) 0.0107(7) 0.0201(8) 0.0074(7)
N2 0.0430(8) 0.0487(8) 0.0437(8) 0.0157(6) 0.0188(6) 0.0089(6)
N3 0.0428(8) 0.0474(8) 0.0531(8) 0.0184(7) 0.0246(7) 0.0121(7)
N4 0.0447(8) 0.0538(9) 0.0591(9) 0.0095(7) 0.0194(7) 0.0059(7)
N5 0.0437(8) 0.0523(8) 0.0502(8) 0.0097(7) 0.0162(7) 0.0055(7)
N6 0.0581(10) 0.0839(12) 0.0611(10) 0.0351(9) 0.0227(8) 0.0040(9)

loop_
_atom_type_symbol
_atom_type_description
_atom_type_scat_dispersion_real
_atom_type_scat_dispersion_imag
_atom_type_scat_source
C C 0.0033 0.0016 'International Tables Vol C Tables 4.2.6.8 and 6.1.1.4'
H H 0.0000 0.0000 'International Tables Vol C Tables 4.2.6.8 and 6.1.1.4'
N N 0.0061 0.0033 'International Tables Vol C Tables 4.2.6.8 and 6.1.1.4'

loop_
_geom_angle_atom_site_label_1
_geom_angle_atom_site_label_2
_geom_angle_atom_site_label_3
_geom_angle
N1 C1 C2 123.89(17)
N1 C1 H1 118.1
C2 C1 H1 118.1
C1 C2 C3 118.73(17)
C1 C2 H2 120.6
C3 C2 H2 120.6
C4 C3 C2 119.00(17)
C4 C3 H3 120.5
C2 C3 H3 120.5
C3 C4 C5 117.22(15)
C3 C4 C6 121.38(15)
C5 C4 C6 121.40(14)
N1 C5 C4 124.61(16)
N1 C5 H5 117.7
C4 C5 H5 117.7
N2 C6 N5 112.35(14)
N2 C6 C4 124.60(14)
N5 C6 C4 123.05(14)
N3 C7 C8 111.58(13)
N3 C7 H7A 109.3
C8 C7 H7A 109.3
N3 C7 H7B 109.3
C8 C7 H7B 109.3
H7A C7 H7B 108.0
C9 C8 C13 119.38(16)
C9 C8 C7 119.23(16)
C13 C8 C7 121.38(16)
C10 C9 C8 120.79(16)
C10 C9 H9 119.6
C8 C9 H9 119.6
C9 C10 C11 119.63(15)
C9 C10 H10 120.2
C11 C10 H10 120.2
C10 C11 C12 120.21(15)
C10 C11 C14 118.62(15)
C12 C11 C14 121.14(15)
C13 C12 C11 119.73(16)
C13 C12 H12 120.1
C11 C12 H12 120.1
C12 C13 C8 120.24(16)
C12 C13 H13 119.9
C8 C13 H13 119.9
N6 C14 C11 177.31(19)
C1 N1 C5 116.53(16)
C6 N2 N3 101.60(13)
N4 N3 N2 114.04(13)
N4 N3 C7 122.32(15)
N2 N3 C7 123.60(15)
N3 N4 N5 106.02(13)
N4 N5 C6 105.98(13)

loop_
_geom_bond_atom_site_label_1
_geom_bond_atom_site_label_2
_geom_bond_distance
C1 N1 1.322(2)
C1 C2 1.369(3)
C1 H1 0.9300
C2 C3 1.381(3)
C2 H2 0.9300
C3 C4 1.380(2)
C3 H3 0.9300
C4 C5 1.381(2)
C4 C6 1.461(2)
C5 N1 1.332(2)
C5 H5 0.9300
C6 N2 1.3265(19)
C6 N5 1.348(2)
C7 N3 1.464(2)
C7 C8 1.509(2)
C7 H7A 0.9700
C7 H7B 0.9700
C8 C9 1.382(2)
C8 C13 1.389(3)
C9 C10 1.377(2)
C9 H9 0.9300
C10 C11 1.383(2)
C10 H10 0.9300
C11 C12 1.389(2)
C11 C14 1.443(2)
C12 C13 1.380(2)
C12 H12 0.9300
C13 H13 0.9300
C14 N6 1.140(2)
N2 N3 1.3277(19)
N3 N4 1.315(2)
N4 N5 1.322(2)

loop_
_cod_related_entry_id
_cod_related_entry_database
_cod_related_entry_code
1 ChemSpider 24739896
